data_1572754
loop_
_publ_author_name
'Anju, Balakrishnan S.'
'Nair, Neeraja R.'
'Rajput, Janavi'
'Bertke, Jeffery A.'
'Mondal, Bhaskar'
'Kundu, Subrata'

_publ_section_title
;
 Role of ancillary ligands in <i>S</i>-nitrosothiol and NO generation from
 nitrite-thiol interactions at mononuclear zinc(ii) sites.
;
_journal_issue 43
_journal_name_full 'Chemical science'
_journal_page_first 18000
_journal_page_last 18007
_journal_paper_doi 10.1039/d4sc04853a
_journal_volume 15
_journal_year 2024
_chemical_formula_moiety 'C28 H41 N6 O P Zn, 2(Cl O4)'
_chemical_formula_sum 'C28 H41 Cl2 N6 O9 P Zn'
_chemical_formula_weight 772.91
_space_group_crystal_system monoclinic
_space_group_IT_number 14
_space_group_name_Hall '-P 2ybc'
_space_group_name_H-M_alt 'P 1 21/c 1'
_atom_sites_solution_hydrogens geom
_atom_sites_solution_primary intrinsic
_audit_creation_method SHELXL-2018/3
_audit_update_record
;
2024-05-16 deposited with the CCDC.	2024-10-03 downloaded from the CCDC.
;
_cell_angle_alpha 90
_cell_angle_beta 104.442(3)
_cell_angle_gamma 90
_cell_formula_units_Z 4
_cell_length_a 11.9275(10)
_cell_length_b 14.5700(12)
_cell_length_c 20.8368(17)
_cell_measurement_reflns_used 6398
_cell_measurement_temperature 150(2)
_cell_measurement_theta_max 22.92
_cell_measurement_theta_min 2.25
_cell_volume 3506.7(5)
_computing_cell_refinement 'SAINT V8.37A (Bruker, 2005)'
_computing_data_collection 'APEX3 V2016.5-0 (Bruker, 2016)'
_computing_data_reduction
; 
SAINT V8.37A, XPREP v2014/2, SADABS V2016/2 (Bruker, 2016) 
;
_computing_molecular_graphics 'SHELXLE v932 (Hubschle, 2011)'
_computing_publication_material 'XCIF V2014-2 (Bruker, 2014)'
_computing_structure_refinement 'SHELX-2018-3 (Sheldrick, 2015)'
_computing_structure_solution 'SHELX-2014-5 (Sheldrick, 2015)'
_diffrn_ambient_temperature 150(2)
_diffrn_measured_fraction_theta_full 0.999
_diffrn_measured_fraction_theta_max 0.981
_diffrn_measurement_device_type 'Bruker APEX DUO/ApexII CCD'
_diffrn_measurement_method 'profile data from \f and \w scans'
_diffrn_radiation_monochromator 'multilayer mirrors'
_diffrn_radiation_source 'fine-focus sealed tube'
_diffrn_radiation_type MoK\a
_diffrn_radiation_wavelength 0.71073
_diffrn_reflns_av_R_equivalents 0.0959
_diffrn_reflns_av_unetI/netI 0.0764
_diffrn_reflns_Laue_measured_fraction_full 0.999
_diffrn_reflns_Laue_measured_fraction_max 0.981
_diffrn_reflns_limit_h_max 15
_diffrn_reflns_limit_h_min -15
_diffrn_reflns_limit_k_max 19
_diffrn_reflns_limit_k_min -19
_diffrn_reflns_limit_l_max 27
_diffrn_reflns_limit_l_min -26
_diffrn_reflns_number 56975
_diffrn_reflns_point_group_measured_fraction_full 0.999
_diffrn_reflns_point_group_measured_fraction_max 0.981
_diffrn_reflns_theta_full 25.242
_diffrn_reflns_theta_max 28.611
_diffrn_reflns_theta_min 2.019
_exptl_absorpt_coefficient_mu 0.956
_exptl_absorpt_correction_T_max 0.7457
_exptl_absorpt_correction_T_min 0.5761
_exptl_absorpt_correction_type multi-scan
_exptl_absorpt_process_details 'SADABS V2016/2 (Bruker, 2016)'
_exptl_crystal_colour colourless
_exptl_crystal_density_diffrn 1.464
_exptl_crystal_density_method 'not measured'
_exptl_crystal_description block
_exptl_crystal_F_000 1608
_exptl_crystal_size_max 0.095
_exptl_crystal_size_mid 0.068
_exptl_crystal_size_min 0.048
_refine_diff_density_max 0.451
_refine_diff_density_min -0.448
_refine_diff_density_rms 0.078
_refine_ls_extinction_method none
_refine_ls_goodness_of_fit_ref 1.026
_refine_ls_hydrogen_treatment constr
_refine_ls_matrix_type full
_refine_ls_number_parameters 523
_refine_ls_number_reflns 8815
_refine_ls_number_restraints 302
_refine_ls_restrained_S_all 1.027
_refine_ls_R_factor_all 0.0863
_refine_ls_R_factor_gt 0.0461
_refine_ls_shift/su_max 0.009
_refine_ls_shift/su_mean 0.000
_refine_ls_structure_factor_coef Fsqd
_refine_ls_weighting_details 'w=1/[\s^2^(Fo^2^)+(0.0434P)^2^+0.3307P] where P=(Fo^2^+2Fc^2^)/3'
_refine_ls_weighting_scheme calc
_refine_ls_wR_factor_gt 0.0971
_refine_ls_wR_factor_ref 0.1117
_reflns_Friedel_coverage 0.000
_reflns_number_gt 5898
_reflns_number_total 8815
_reflns_threshold_expression 'I > 2\s(I)'
_cod_data_source_file d4sc04853a2.cif
_cod_data_source_block ABS1284
_cod_depositor_comments 'Adding full bibliography for 1572750--1572760.cif.'
_cod_original_sg_symbol_H-M 'P 21/c'
_cod_database_code 1572754
_shelx_shelxl_version_number 2018/3
_shelx_space_group_comment
;
The symmetry employed for this shelxl refinement is uniquely defined
by the following loop, which should always be used as a source of
symmetry information in preference to the above space-group names.
They are only intended as comments.
;
_shelx_estimated_absorpt_t_min 0.915
_shelx_estimated_absorpt_t_max 0.956

loop_
_space_group_symop_operation_xyz
'x, y, z'
'-x, y+1/2, -z+1/2'
'-x, -y, -z'
'x, -y-1/2, z-1/2'

loop_
_atom_site_label
_atom_site_type_symbol
_atom_site_fract_x
_atom_site_fract_y
_atom_site_fract_z
_atom_site_U_iso_or_equiv
_atom_site_adp_type
_atom_site_occupancy
_atom_site_site_symmetry_order
_atom_site_calc_flag
_atom_site_refinement_flags_posn
_atom_site_refinement_flags_adp
_atom_site_refinement_flags_occupancy
_atom_site_disorder_assembly
_atom_site_disorder_group
Zn1 Zn 0.27641(3) 0.33226(2) 0.63088(2) 0.02209(9) Uani 1 1 d . . . . .
P1 P 0.25507(6) 0.09430(5) 0.63033(3) 0.02462(16) Uani 1 1 d . . . . .
O1 O 0.26149(16) 0.19692(12) 0.63837(10) 0.0306(5) Uani 1 1 d . . . . .
N1 N 0.24534(18) 0.42143(14) 0.69994(10) 0.0245(5) Uani 1 1 d . . . . .
N2 N 0.29033(18) 0.40465(14) 0.76574(10) 0.0228(5) Uani 1 1 d . . . . .
N3 N 0.44748(18) 0.31685(14) 0.69544(11) 0.0238(5) Uani 1 1 d . . . . .
N4 N 0.31097(19) 0.39868(15) 0.55168(10) 0.0259(5) Uani 1 1 d . . . . .
N5 N 0.24622(18) 0.37722(15) 0.48919(10) 0.0242(5) Uani 1 1 d . . . . .
N6 N 0.09748(18) 0.32453(15) 0.57343(11) 0.0257(5) Uani 1 1 d . . . . .
C1 C 0.1966(2) 0.50447(18) 0.69662(14) 0.0285(6) Uani 1 1 d . . . . .
C2 C 0.2090(2) 0.53956(19) 0.76001(14) 0.0317(7) Uani 1 1 d . . . . .
H2 H 0.181350 0.597038 0.771198 0.038 Uiso 1 1 calc R U . . .
C3 C 0.2690(2) 0.47494(19) 0.80348(13) 0.0274(6) Uani 1 1 d . . . . .
C4 C 0.1405(3) 0.5475(2) 0.63150(15) 0.0453(8) Uani 1 1 d . . . . .
H4A H 0.189672 0.538604 0.600712 0.068 Uiso 1 1 calc R U . . .
H4B H 0.129985 0.613312 0.637743 0.068 Uiso 1 1 calc R U . . .
H4C H 0.064913 0.518795 0.613298 0.068 Uiso 1 1 calc R U . . .
C5 C 0.3037(3) 0.4738(2) 0.87749(14) 0.0400(8) Uani 1 1 d . . . . .
H5A H 0.258333 0.427380 0.893923 0.060 Uiso 1 1 calc R U . . .
H5B H 0.289359 0.534280 0.894419 0.060 Uiso 1 1 calc R U . . .
H5C H 0.386265 0.459004 0.892681 0.060 Uiso 1 1 calc R U . . .
C6 C 0.3507(2) 0.31860(18) 0.78564(13) 0.0244(6) Uani 1 1 d . . . . .
H6A H 0.298456 0.266896 0.767630 0.029 Uiso 1 1 calc R U . . .
H6B H 0.370822 0.313993 0.834582 0.029 Uiso 1 1 calc R U . . .
C7 C 0.4600(2) 0.31044(16) 0.76165(13) 0.0222(6) Uani 1 1 d . . . . .
C8 C 0.5664(2) 0.29430(19) 0.80530(14) 0.0311(6) Uani 1 1 d . . . . .
H8 H 0.572949 0.289631 0.851565 0.037 Uiso 1 1 calc R U . . .
C9 C 0.6625(3) 0.2851(2) 0.78055(16) 0.0393(8) Uani 1 1 d . . . . .
H9 H 0.736455 0.274895 0.809735 0.047 Uiso 1 1 calc R U . . .
C10 C 0.6509(3) 0.2909(2) 0.71340(16) 0.0403(8) Uani 1 1 d . . . . .
H10 H 0.716309 0.284008 0.695484 0.048 Uiso 1 1 calc R U . . .
C11 C 0.5422(2) 0.30681(19) 0.67239(15) 0.0325(7) Uani 1 1 d . . . . .
H11 H 0.534220 0.310812 0.625961 0.039 Uiso 1 1 calc R U . . .
C12 C 0.3615(2) 0.47897(19) 0.54570(14) 0.0289(6) Uani 1 1 d . . . . .
C13 C 0.3309(2) 0.5078(2) 0.47999(14) 0.0340(7) Uani 1 1 d . . . . .
H13 H 0.355546 0.562320 0.462538 0.041 Uiso 1 1 calc R U . . .
C14 C 0.2579(2) 0.4415(2) 0.44523(13) 0.0295(6) Uani 1 1 d . . . . .
C15 C 0.4381(3) 0.5265(2) 0.60387(15) 0.0407(8) Uani 1 1 d . . . . .
H15A H 0.397960 0.531785 0.639403 0.061 Uiso 1 1 calc R U . . .
H15B H 0.457221 0.587964 0.590624 0.061 Uiso 1 1 calc R U . . .
H15C H 0.509481 0.491068 0.619738 0.061 Uiso 1 1 calc R U . . .
C16 C 0.2021(3) 0.4336(2) 0.37279(14) 0.0463(9) Uani 1 1 d . . . . .
H16A H 0.239304 0.384107 0.353776 0.069 Uiso 1 1 calc R U . . .
H16B H 0.210916 0.491603 0.350773 0.069 Uiso 1 1 calc R U . . .
H16C H 0.119652 0.419771 0.366315 0.069 Uiso 1 1 calc R U . . .
C17 C 0.1779(2) 0.29310(18) 0.47955(13) 0.0262(6) Uani 1 1 d . . . . .
H17A H 0.227860 0.241245 0.499917 0.031 Uiso 1 1 calc R U . . .
H17B H 0.150385 0.280641 0.431477 0.031 Uiso 1 1 calc R U . . .
C18 C 0.0749(2) 0.29819(17) 0.50929(13) 0.0241(6) Uani 1 1 d . . . . .
C19 C -0.0355(2) 0.27416(19) 0.47388(14) 0.0303(6) Uani 1 1 d . . . . .
H19 H -0.048974 0.254793 0.429067 0.036 Uiso 1 1 calc R U . . .
C20 C -0.1260(2) 0.2786(2) 0.50428(15) 0.0351(7) Uani 1 1 d . . . . .
H20 H -0.202493 0.262996 0.480654 0.042 Uiso 1 1 calc R U . . .
C21 C -0.1030(3) 0.3061(2) 0.56961(15) 0.0370(7) Uani 1 1 d . . . . .
H21 H -0.163432 0.309547 0.591785 0.044 Uiso 1 1 calc R U . . .
C22 C 0.0093(2) 0.3287(2) 0.60238(14) 0.0327(7) Uani 1 1 d . . . . .
H22 H 0.024500 0.347991 0.647277 0.039 Uiso 1 1 calc R U . . .
C23 C 0.3967(2) 0.0433(2) 0.65194(14) 0.0338(7) Uani 1 1 d . . . . .
H23A H 0.389894 -0.022656 0.640320 0.041 Uiso 1 1 calc R U . . .
H23B H 0.445112 0.072571 0.625368 0.041 Uiso 1 1 calc R U . . .
C24 C 0.4570(3) 0.0530(2) 0.72510(15) 0.0429(8) Uani 1 1 d . . . . .
H24A H 0.537233 0.031836 0.732825 0.064 Uiso 1 1 calc R U . . .
H24B H 0.416344 0.015951 0.751408 0.064 Uiso 1 1 calc R U . . .
H24C H 0.456239 0.117599 0.738191 0.064 Uiso 1 1 calc R U . . .
C25 C 0.1899(3) 0.06142(19) 0.54663(14) 0.0352(7) Uani 1 1 d . . . . .
H25A H 0.116546 0.095878 0.531120 0.042 Uiso 1 1 calc R U . . .
H25B H 0.241893 0.080164 0.518648 0.042 Uiso 1 1 calc R U . . .
C26 C 0.1637(3) -0.0415(2) 0.53576(17) 0.0476(9) Uani 1 1 d . . . . .
H26A H 0.130114 -0.053140 0.488543 0.071 Uiso 1 1 calc R U . . .
H26B H 0.108712 -0.060450 0.561197 0.071 Uiso 1 1 calc R U . . .
H26C H 0.235592 -0.076645 0.550611 0.071 Uiso 1 1 calc R U . . .
C27 C 0.1723(2) 0.0453(2) 0.68252(15) 0.0369(7) Uani 1 1 d . . . . .
H27A H 0.170772 -0.022247 0.677072 0.044 Uiso 1 1 calc R U . . .
H27B H 0.211122 0.059024 0.729308 0.044 Uiso 1 1 calc R U . . .
C28 C 0.0488(3) 0.0805(3) 0.6677(2) 0.0596(10) Uani 1 1 d . . . . .
H28A H 0.009139 0.066025 0.621734 0.089 Uiso 1 1 calc R U . . .
H28B H 0.049429 0.147119 0.674226 0.089 Uiso 1 1 calc R U . . .
H28C H 0.008043 0.051064 0.697663 0.089 Uiso 1 1 calc R U . . .
Cl1 Cl 0.51322(18) 0.21324(13) 0.49102(9) 0.0311(4) Uani 0.909(11) 1 d D U P A 1
O2 O 0.6019(3) 0.2713(4) 0.5290(2) 0.0555(12) Uani 0.909(11) 1 d D U P A 1
O3 O 0.4441(4) 0.1786(4) 0.5324(2) 0.0519(12) Uani 0.909(11) 1 d D U P A 1
O4 O 0.5640(5) 0.1406(3) 0.4623(3) 0.0614(11) Uani 0.909(11) 1 d D U P A 1
O5 O 0.4402(4) 0.2662(2) 0.43829(15) 0.0513(10) Uani 0.909(11) 1 d D U P A 1
Cl1' Cl 0.531(2) 0.2007(16) 0.4934(11) 0.045(3) Uani 0.091(11) 1 d D U P A 2
O2' O 0.625(2) 0.224(3) 0.5485(13) 0.038(5) Uani 0.091(11) 1 d D U P A 2
O3' O 0.433(3) 0.175(4) 0.517(2) 0.038(6) Uani 0.091(11) 1 d D U P A 2
O4' O 0.564(4) 0.129(2) 0.455(2) 0.045(6) Uani 0.091(11) 1 d D U P A 2
O5' O 0.499(4) 0.2805(19) 0.4518(16) 0.053(5) Uani 0.091(11) 1 d D U P A 2
Cl2 Cl 0.00125(15) 0.30932(13) 0.79375(10) 0.0305(4) Uani 0.854(6) 1 d D U P B 1
O6 O 0.0351(4) 0.3600(2) 0.85476(15) 0.0727(12) Uani 0.854(6) 1 d D U P B 1
O7 O -0.0644(3) 0.2318(2) 0.80462(19) 0.0509(9) Uani 0.854(6) 1 d D U P B 1
O8 O 0.1013(3) 0.2787(2) 0.7747(3) 0.0722(12) Uani 0.854(6) 1 d D U P B 1
O9 O -0.0650(3) 0.3666(2) 0.74289(14) 0.0505(9) Uani 0.854(6) 1 d D U P B 1
Cl2' Cl 0.0027(11) 0.3049(9) 0.7933(6) 0.052(3) Uani 0.146(6) 1 d D U P B 2
O6' O -0.0395(18) 0.3363(12) 0.8487(8) 0.051(4) Uani 0.146(6) 1 d D U P B 2
O7' O -0.0749(14) 0.2357(11) 0.7611(12) 0.062(4) Uani 0.146(6) 1 d D U P B 2
O8' O 0.1175(11) 0.2739(12) 0.8156(10) 0.054(4) Uani 0.146(6) 1 d D U P B 2
O9' O -0.0017(16) 0.3825(10) 0.7504(8) 0.043(4) Uani 0.146(6) 1 d D U P B 2

loop_
_atom_site_aniso_label
_atom_site_aniso_U_11
_atom_site_aniso_U_22
_atom_site_aniso_U_33
_atom_site_aniso_U_23
_atom_site_aniso_U_13
_atom_site_aniso_U_12
Zn1 0.02424(17) 0.02250(16) 0.01925(16) 0.00143(12) 0.00489(12) 0.00036(13)
P1 0.0245(4) 0.0211(3) 0.0276(4) 0.0016(3) 0.0053(3) -0.0015(3)
O1 0.0308(11) 0.0200(10) 0.0392(12) 0.0004(8) 0.0052(9) -0.0013(8)
N1 0.0281(12) 0.0233(12) 0.0222(12) 0.0037(9) 0.0064(10) 0.0044(9)
N2 0.0237(12) 0.0236(12) 0.0222(11) -0.0002(9) 0.0080(9) 0.0020(9)
N3 0.0234(12) 0.0239(12) 0.0241(12) -0.0029(9) 0.0061(10) -0.0011(9)
N4 0.0272(12) 0.0283(13) 0.0227(12) 0.0003(10) 0.0073(10) -0.0022(10)
N5 0.0247(12) 0.0273(12) 0.0218(11) 0.0016(10) 0.0082(10) 0.0009(9)
N6 0.0235(12) 0.0321(13) 0.0220(12) 0.0041(10) 0.0066(10) 0.0027(10)
C1 0.0292(15) 0.0234(14) 0.0357(16) 0.0043(12) 0.0134(13) 0.0051(11)
C2 0.0312(16) 0.0248(15) 0.0435(18) -0.0040(13) 0.0175(14) 0.0045(12)
C3 0.0238(14) 0.0308(15) 0.0307(15) -0.0053(12) 0.0129(12) -0.0034(11)
C4 0.056(2) 0.0362(18) 0.0444(19) 0.0117(15) 0.0140(17) 0.0187(16)
C5 0.0405(18) 0.052(2) 0.0297(16) -0.0139(15) 0.0130(14) 0.0010(15)
C6 0.0252(14) 0.0251(14) 0.0236(14) 0.0041(11) 0.0075(11) 0.0037(11)
C7 0.0246(14) 0.0171(13) 0.0244(14) -0.0025(10) 0.0052(11) -0.0014(10)
C8 0.0282(16) 0.0347(16) 0.0283(15) -0.0021(13) 0.0029(12) 0.0026(12)
C9 0.0244(16) 0.0456(19) 0.0433(19) -0.0030(15) -0.0001(14) 0.0046(13)
C10 0.0245(16) 0.052(2) 0.048(2) -0.0075(16) 0.0143(15) 0.0058(14)
C11 0.0303(16) 0.0371(17) 0.0325(16) -0.0059(13) 0.0121(13) -0.0001(12)
C12 0.0314(15) 0.0281(15) 0.0308(15) -0.0003(12) 0.0144(13) -0.0028(12)
C13 0.0362(17) 0.0317(16) 0.0379(17) 0.0091(13) 0.0167(14) -0.0028(13)
C14 0.0287(15) 0.0362(16) 0.0263(15) 0.0077(12) 0.0119(12) 0.0033(12)
C15 0.0462(19) 0.0373(18) 0.0394(18) -0.0042(14) 0.0120(15) -0.0173(15)
C16 0.048(2) 0.061(2) 0.0293(17) 0.0151(15) 0.0094(15) -0.0043(17)
C17 0.0288(15) 0.0265(14) 0.0238(14) 0.0006(11) 0.0078(12) -0.0021(12)
C18 0.0247(14) 0.0222(13) 0.0258(14) 0.0056(11) 0.0068(11) 0.0032(11)
C19 0.0281(15) 0.0331(16) 0.0276(15) 0.0038(12) 0.0028(12) 0.0015(12)
C20 0.0191(14) 0.0403(18) 0.0429(18) 0.0028(14) 0.0023(13) 0.0000(12)
C21 0.0284(16) 0.0480(19) 0.0369(18) 0.0068(14) 0.0123(14) 0.0031(13)
C22 0.0317(16) 0.0387(17) 0.0291(15) 0.0051(13) 0.0101(13) 0.0024(13)
C23 0.0351(17) 0.0300(16) 0.0379(17) 0.0048(13) 0.0123(14) 0.0056(13)
C24 0.0372(18) 0.0389(18) 0.0450(19) 0.0006(15) -0.0040(15) 0.0095(14)
C25 0.0374(17) 0.0319(16) 0.0339(17) -0.0005(13) 0.0043(14) -0.0056(13)
C26 0.050(2) 0.0402(19) 0.050(2) -0.0142(16) 0.0075(17) -0.0083(16)
C27 0.0378(17) 0.0383(18) 0.0386(17) 0.0021(14) 0.0172(14) -0.0060(14)
C28 0.051(2) 0.053(2) 0.088(3) 0.007(2) 0.042(2) 0.0013(18)
Cl1 0.0335(7) 0.0339(7) 0.0292(6) -0.0065(5) 0.0140(5) -0.0061(5)
O2 0.0463(18) 0.065(3) 0.058(2) -0.0205(19) 0.0192(16) -0.0309(18)
O3 0.048(2) 0.065(2) 0.048(3) 0.006(2) 0.0230(17) -0.0190(17)
O4 0.073(2) 0.059(2) 0.055(2) -0.0173(18) 0.0211(19) 0.023(2)
O5 0.060(3) 0.0507(18) 0.0421(17) 0.0058(13) 0.0105(16) 0.0109(16)
Cl1' 0.045(5) 0.054(6) 0.043(5) 0.007(5) 0.023(5) -0.014(5)
O2' 0.029(9) 0.052(11) 0.037(10) -0.018(9) 0.015(8) -0.019(9)
O3' 0.024(10) 0.060(11) 0.036(11) -0.001(10) 0.017(9) -0.012(10)
O4' 0.050(11) 0.046(11) 0.044(11) -0.004(10) 0.023(10) 0.000(10)
O5' 0.059(10) 0.051(9) 0.051(9) 0.016(8) 0.016(9) -0.010(9)
Cl2 0.0266(7) 0.0299(8) 0.0389(8) 0.0036(7) 0.0153(7) -0.0027(6)
O6 0.108(3) 0.051(2) 0.0481(19) 0.0011(15) -0.001(2) -0.026(2)
O7 0.0441(17) 0.0506(18) 0.062(2) 0.0049(16) 0.0210(17) -0.0208(13)
O8 0.0362(19) 0.082(2) 0.110(3) 0.025(2) 0.041(2) 0.0156(16)
O9 0.056(2) 0.057(2) 0.0386(16) 0.0102(14) 0.0120(16) 0.0181(17)
Cl2' 0.054(5) 0.047(5) 0.046(5) 0.017(5) -0.004(5) 0.000(5)
O6' 0.073(8) 0.050(8) 0.040(7) -0.003(6) 0.031(7) 0.021(7)
O7' 0.047(7) 0.048(8) 0.086(9) -0.009(8) 0.007(8) -0.013(6)
O8' 0.042(7) 0.063(8) 0.050(8) 0.034(7) -0.001(7) 0.003(6)
O9' 0.033(7) 0.056(8) 0.044(7) 0.019(6) 0.020(7) 0.010(7)

loop_
_atom_type_symbol
_atom_type_description
_atom_type_scat_dispersion_real
_atom_type_scat_dispersion_imag
_atom_type_scat_source
C C 0.0033 0.0016 'International Tables Vol C Tables 4.2.6.8 and 6.1.1.4'
H H 0.0000 0.0000 'International Tables Vol C Tables 4.2.6.8 and 6.1.1.4'
Cl Cl 0.1484 0.1585 'International Tables Vol C Tables 4.2.6.8 and 6.1.1.4'
N N 0.0061 0.0033 'International Tables Vol C Tables 4.2.6.8 and 6.1.1.4'
O O 0.0106 0.0060 'International Tables Vol C Tables 4.2.6.8 and 6.1.1.4'
P P 0.1023 0.0942 'International Tables Vol C Tables 4.2.6.8 and 6.1.1.4'
Zn Zn 0.2839 1.4301 'International Tables Vol C Tables 4.2.6.8 and 6.1.1.4'

loop_
_geom_angle_atom_site_label_1
_geom_angle_atom_site_label_2
_geom_angle_atom_site_label_3
_geom_angle
_geom_angle_site_symmetry_1
_geom_angle_site_symmetry_3
_geom_angle_publ_flag
O1 Zn1 N1 122.70(8) . . ?
O1 Zn1 N4 124.97(8) . . ?
N1 Zn1 N4 112.15(9) . . ?
O1 Zn1 N3 86.39(8) . . ?
N1 Zn1 N3 86.35(8) . . ?
N4 Zn1 N3 101.72(9) . . ?
O1 Zn1 N6 84.10(8) . . ?
N1 Zn1 N6 95.47(8) . . ?
N4 Zn1 N6 87.02(8) . . ?
N3 Zn1 N6 169.70(8) . . ?
O1 P1 C25 111.86(12) . . ?
O1 P1 C27 110.46(13) . . ?
C25 P1 C27 108.29(14) . . ?
O1 P1 C23 111.35(13) . . ?
C25 P1 C23 106.66(14) . . ?
C27 P1 C23 108.05(14) . . ?
P1 O1 Zn1 168.36(13) . . ?
C1 N1 N2 105.7(2) . . ?
C1 N1 Zn1 133.88(18) . . ?
N2 N1 Zn1 119.98(15) . . ?
C3 N2 N1 111.4(2) . . ?
C3 N2 C6 129.7(2) . . ?
N1 N2 C6 119.0(2) . . ?
C11 N3 C7 118.0(2) . . ?
C11 N3 Zn1 122.55(19) . . ?
C7 N3 Zn1 119.30(17) . . ?
C12 N4 N5 105.7(2) . . ?
C12 N4 Zn1 132.62(18) . . ?
N5 N4 Zn1 118.62(16) . . ?
C14 N5 N4 111.0(2) . . ?
C14 N5 C17 130.0(2) . . ?
N4 N5 C17 119.0(2) . . ?
C22 N6 C18 118.3(2) . . ?
C22 N6 Zn1 121.56(18) . . ?
C18 N6 Zn1 119.04(17) . . ?
N1 C1 C2 110.0(2) . . ?
N1 C1 C4 121.2(3) . . ?
C2 C1 C4 128.8(3) . . ?
C3 C2 C1 106.7(2) . . ?
C3 C2 H2 126.6 . . ?
C1 C2 H2 126.6 . . ?
N2 C3 C2 106.1(2) . . ?
N2 C3 C5 123.2(3) . . ?
C2 C3 C5 130.6(3) . . ?
C1 C4 H4A 109.5 . . ?
C1 C4 H4B 109.5 . . ?
H4A C4 H4B 109.5 . . ?
C1 C4 H4C 109.5 . . ?
H4A C4 H4C 109.5 . . ?
H4B C4 H4C 109.5 . . ?
C3 C5 H5A 109.5 . . ?
C3 C5 H5B 109.5 . . ?
H5A C5 H5B 109.5 . . ?
C3 C5 H5C 109.5 . . ?
H5A C5 H5C 109.5 . . ?
H5B C5 H5C 109.5 . . ?
N2 C6 C7 112.3(2) . . ?
N2 C6 H6A 109.1 . . ?
C7 C6 H6A 109.1 . . ?
N2 C6 H6B 109.1 . . ?
C7 C6 H6B 109.1 . . ?
H6A C6 H6B 107.9 . . ?
N3 C7 C8 122.1(2) . . ?
N3 C7 C6 116.5(2) . . ?
C8 C7 C6 121.4(2) . . ?
C9 C8 C7 118.9(3) . . ?
C9 C8 H8 120.6 . . ?
C7 C8 H8 120.6 . . ?
C10 C9 C8 119.6(3) . . ?
C10 C9 H9 120.2 . . ?
C8 C9 H9 120.2 . . ?
C9 C10 C11 118.7(3) . . ?
C9 C10 H10 120.7 . . ?
C11 C10 H10 120.7 . . ?
N3 C11 C10 122.7(3) . . ?
N3 C11 H11 118.6 . . ?
C10 C11 H11 118.6 . . ?
N4 C12 C13 110.1(2) . . ?
N4 C12 C15 122.0(2) . . ?
C13 C12 C15 128.0(3) . . ?
C14 C13 C12 106.3(2) . . ?
C14 C13 H13 126.8 . . ?
C12 C13 H13 126.8 . . ?
N5 C14 C13 106.9(2) . . ?
N5 C14 C16 122.7(3) . . ?
C13 C14 C16 130.4(3) . . ?
C12 C15 H15A 109.5 . . ?
C12 C15 H15B 109.5 . . ?
H15A C15 H15B 109.5 . . ?
C12 C15 H15C 109.5 . . ?
H15A C15 H15C 109.5 . . ?
H15B C15 H15C 109.5 . . ?
C14 C16 H16A 109.5 . . ?
C14 C16 H16B 109.5 . . ?
H16A C16 H16B 109.5 . . ?
C14 C16 H16C 109.5 . . ?
H16A C16 H16C 109.5 . . ?
H16B C16 H16C 109.5 . . ?
N5 C17 C18 112.7(2) . . ?
N5 C17 H17A 109.0 . . ?
C18 C17 H17A 109.0 . . ?
N5 C17 H17B 109.0 . . ?
C18 C17 H17B 109.0 . . ?
H17A C17 H17B 107.8 . . ?
N6 C18 C19 121.8(3) . . ?
N6 C18 C17 116.0(2) . . ?
C19 C18 C17 122.2(2) . . ?
C20 C19 C18 119.4(3) . . ?
C20 C19 H19 120.3 . . ?
C18 C19 H19 120.3 . . ?
C21 C20 C19 118.7(3) . . ?
C21 C20 H20 120.7 . . ?
C19 C20 H20 120.7 . . ?
C20 C21 C22 119.1(3) . . ?
C20 C21 H21 120.4 . . ?
C22 C21 H21 120.4 . . ?
N6 C22 C21 122.7(3) . . ?
N6 C22 H22 118.7 . . ?
C21 C22 H22 118.7 . . ?
C24 C23 P1 113.1(2) . . ?
C24 C23 H23A 109.0 . . ?
P1 C23 H23A 109.0 . . ?
C24 C23 H23B 109.0 . . ?
P1 C23 H23B 109.0 . . ?
H23A C23 H23B 107.8 . . ?
C23 C24 H24A 109.5 . . ?
C23 C24 H24B 109.5 . . ?
H24A C24 H24B 109.5 . . ?
C23 C24 H24C 109.5 . . ?
H24A C24 H24C 109.5 . . ?
H24B C24 H24C 109.5 . . ?
C26 C25 P1 115.3(2) . . ?
C26 C25 H25A 108.4 . . ?
P1 C25 H25A 108.4 . . ?
C26 C25 H25B 108.4 . . ?
P1 C25 H25B 108.4 . . ?
H25A C25 H25B 107.5 . . ?
C25 C26 H26A 109.5 . . ?
C25 C26 H26B 109.5 . . ?
H26A C26 H26B 109.5 . . ?
C25 C26 H26C 109.5 . . ?
H26A C26 H26C 109.5 . . ?
H26B C26 H26C 109.5 . . ?
C28 C27 P1 113.4(2) . . ?
C28 C27 H27A 108.9 . . ?
P1 C27 H27A 108.9 . . ?
C28 C27 H27B 108.9 . . ?
P1 C27 H27B 108.9 . . ?
H27A C27 H27B 107.7 . . ?
C27 C28 H28A 109.5 . . ?
C27 C28 H28B 109.5 . . ?
H28A C28 H28B 109.5 . . ?
C27 C28 H28C 109.5 . . ?
H28A C28 H28C 109.5 . . ?
H28B C28 H28C 109.5 . . ?
O4 Cl1 O3 111.2(2) . . ?
O4 Cl1 O2 109.8(2) . . ?
O3 Cl1 O2 109.6(2) . . ?
O4 Cl1 O5 108.5(2) . . ?
O3 Cl1 O5 108.6(2) . . ?
O2 Cl1 O5 109.1(2) . . ?
O4' Cl1' O2' 111.1(13) . . ?
O4' Cl1' O3' 111.3(13) . . ?
O2' Cl1' O3' 108.9(13) . . ?
O4' Cl1' O5' 108.9(13) . . ?
O2' Cl1' O5' 109.2(13) . . ?
O3' Cl1' O5' 107.5(13) . . ?
O8 Cl2 O9 108.9(2) . . ?
O8 Cl2 O7 109.2(2) . . ?
O9 Cl2 O7 111.0(2) . . ?
O8 Cl2 O6 109.8(3) . . ?
O9 Cl2 O6 109.8(2) . . ?
O7 Cl2 O6 108.1(2) . . ?
O8' Cl2' O7' 113.2(11) . . ?
O8' Cl2' O9' 109.9(10) . . ?
O7' Cl2' O9' 110.3(11) . . ?
O8' Cl2' O6' 110.1(11) . . ?
O7' Cl2' O6' 106.7(11) . . ?
O9' Cl2' O6' 106.4(10) . . ?

loop_
_geom_bond_atom_site_label_1
_geom_bond_atom_site_label_2
_geom_bond_distance
_geom_bond_site_symmetry_2
_geom_bond_publ_flag
Zn1 O1 1.9895(18) . ?
Zn1 N1 2.040(2) . ?
Zn1 N4 2.042(2) . ?
Zn1 N3 2.157(2) . ?
Zn1 N6 2.174(2) . ?
P1 O1 1.5044(19) . ?
P1 C25 1.789(3) . ?
P1 C27 1.790(3) . ?
P1 C23 1.797(3) . ?
N1 C1 1.336(3) . ?
N1 N2 1.364(3) . ?
N2 C3 1.353(3) . ?
N2 C6 1.454(3) . ?
N3 C11 1.341(3) . ?
N3 C7 1.353(3) . ?
N4 C12 1.336(3) . ?
N4 N5 1.374(3) . ?
N5 C14 1.342(3) . ?
N5 C17 1.458(3) . ?
N6 C22 1.338(3) . ?
N6 C18 1.352(3) . ?
C1 C2 1.389(4) . ?
C1 C4 1.493(4) . ?
C2 C3 1.377(4) . ?
C2 H2 0.9500 . ?
C3 C5 1.494(4) . ?
C4 H4A 0.9800 . ?
C4 H4B 0.9800 . ?
C4 H4C 0.9800 . ?
C5 H5A 0.9800 . ?
C5 H5B 0.9800 . ?
C5 H5C 0.9800 . ?
C6 C7 1.512(3) . ?
C6 H6A 0.9900 . ?
C6 H6B 0.9900 . ?
C7 C8 1.385(4) . ?
C8 C9 1.375(4) . ?
C8 H8 0.9500 . ?
C9 C10 1.374(4) . ?
C9 H9 0.9500 . ?
C10 C11 1.384(4) . ?
C10 H10 0.9500 . ?
C11 H11 0.9500 . ?
C12 C13 1.391(4) . ?
C12 C15 1.494(4) . ?
C13 C14 1.379(4) . ?
C13 H13 0.9500 . ?
C14 C16 1.494(4) . ?
C15 H15A 0.9800 . ?
C15 H15B 0.9800 . ?
C15 H15C 0.9800 . ?
C16 H16A 0.9800 . ?
C16 H16B 0.9800 . ?
C16 H16C 0.9800 . ?
C17 C18 1.509(4) . ?
C17 H17A 0.9900 . ?
C17 H17B 0.9900 . ?
C18 C19 1.384(4) . ?
C19 C20 1.383(4) . ?
C19 H19 0.9500 . ?
C20 C21 1.379(4) . ?
C20 H20 0.9500 . ?
C21 C22 1.383(4) . ?
C21 H21 0.9500 . ?
C22 H22 0.9500 . ?
C23 C24 1.521(4) . ?
C23 H23A 0.9900 . ?
C23 H23B 0.9900 . ?
C24 H24A 0.9800 . ?
C24 H24B 0.9800 . ?
C24 H24C 0.9800 . ?
C25 C26 1.537(4) . ?
C25 H25A 0.9900 . ?
C25 H25B 0.9900 . ?
C26 H26A 0.9800 . ?
C26 H26B 0.9800 . ?
C26 H26C 0.9800 . ?
C27 C28 1.517(4) . ?
C27 H27A 0.9900 . ?
C27 H27B 0.9900 . ?
C28 H28A 0.9800 . ?
C28 H28B 0.9800 . ?
C28 H28C 0.9800 . ?
Cl1 O4 1.424(3) . ?
Cl1 O3 1.427(3) . ?
Cl1 O2 1.430(3) . ?
Cl1 O5 1.444(3) . ?
Cl1' O4' 1.421(9) . ?
Cl1' O2' 1.428(9) . ?
Cl1' O3' 1.430(9) . ?
Cl1' O5' 1.444(9) . ?
Cl2 O8 1.420(3) . ?
Cl2 O9 1.423(3) . ?
Cl2 O7 1.424(3) . ?
Cl2 O6 1.438(3) . ?
Cl2' O8' 1.407(9) . ?
Cl2' O7' 1.419(9) . ?
Cl2' O9' 1.434(9) . ?
Cl2' O6' 1.443(9) . ?

loop_
_geom_torsion_atom_site_label_1
_geom_torsion_atom_site_label_2
_geom_torsion_atom_site_label_3
_geom_torsion_atom_site_label_4
_geom_torsion
_geom_torsion_site_symmetry_1
_geom_torsion_site_symmetry_2
_geom_torsion_site_symmetry_3
_geom_torsion_site_symmetry_4
_geom_torsion_publ_flag
C25 P1 O1 Zn1 -36.7(7) . . . . ?
C27 P1 O1 Zn1 -157.4(6) . . . . ?
C23 P1 O1 Zn1 82.5(6) . . . . ?
C1 N1 N2 C3 1.0(3) . . . . ?
Zn1 N1 N2 C3 174.66(16) . . . . ?
C1 N1 N2 C6 -179.5(2) . . . . ?
Zn1 N1 N2 C6 -5.8(3) . . . . ?
C12 N4 N5 C14 1.2(3) . . . . ?
Zn1 N4 N5 C14 163.89(17) . . . . ?
C12 N4 N5 C17 -178.7(2) . . . . ?
Zn1 N4 N5 C17 -16.1(3) . . . . ?
N2 N1 C1 C2 -1.0(3) . . . . ?
Zn1 N1 C1 C2 -173.38(19) . . . . ?
N2 N1 C1 C4 178.4(3) . . . . ?
Zn1 N1 C1 C4 6.0(4) . . . . ?
N1 C1 C2 C3 0.6(3) . . . . ?
C4 C1 C2 C3 -178.7(3) . . . . ?
N1 N2 C3 C2 -0.6(3) . . . . ?
C6 N2 C3 C2 179.9(2) . . . . ?
N1 N2 C3 C5 177.3(2) . . . . ?
C6 N2 C3 C5 -2.1(4) . . . . ?
C1 C2 C3 N2 0.0(3) . . . . ?
C1 C2 C3 C5 -177.7(3) . . . . ?
C3 N2 C6 C7 -115.9(3) . . . . ?
N1 N2 C6 C7 64.6(3) . . . . ?
C11 N3 C7 C8 0.2(4) . . . . ?
Zn1 N3 C7 C8 175.57(19) . . . . ?
C11 N3 C7 C6 -177.8(2) . . . . ?
Zn1 N3 C7 C6 -2.4(3) . . . . ?
N2 C6 C7 N3 -57.8(3) . . . . ?
N2 C6 C7 C8 124.2(3) . . . . ?
N3 C7 C8 C9 0.5(4) . . . . ?
C6 C7 C8 C9 178.3(3) . . . . ?
C7 C8 C9 C10 -0.9(4) . . . . ?
C8 C9 C10 C11 0.7(5) . . . . ?
C7 N3 C11 C10 -0.4(4) . . . . ?
Zn1 N3 C11 C10 -175.6(2) . . . . ?
C9 C10 C11 N3 0.0(5) . . . . ?
N5 N4 C12 C13 -1.0(3) . . . . ?
Zn1 N4 C12 C13 -160.2(2) . . . . ?
N5 N4 C12 C15 178.8(2) . . . . ?
Zn1 N4 C12 C15 19.6(4) . . . . ?
N4 C12 C13 C14 0.5(3) . . . . ?
C15 C12 C13 C14 -179.3(3) . . . . ?
N4 N5 C14 C13 -0.9(3) . . . . ?
C17 N5 C14 C13 179.0(2) . . . . ?
N4 N5 C14 C16 176.7(3) . . . . ?
C17 N5 C14 C16 -3.4(4) . . . . ?
C12 C13 C14 N5 0.3(3) . . . . ?
C12 C13 C14 C16 -177.1(3) . . . . ?
C14 N5 C17 C18 -109.1(3) . . . . ?
N4 N5 C17 C18 70.8(3) . . . . ?
C22 N6 C18 C19 -1.2(4) . . . . ?
Zn1 N6 C18 C19 166.8(2) . . . . ?
C22 N6 C18 C17 -179.0(2) . . . . ?
Zn1 N6 C18 C17 -10.9(3) . . . . ?
N5 C17 C18 N6 -52.0(3) . . . . ?
N5 C17 C18 C19 130.3(3) . . . . ?
N6 C18 C19 C20 1.2(4) . . . . ?
C17 C18 C19 C20 178.8(2) . . . . ?
C18 C19 C20 C21 -0.7(4) . . . . ?
C19 C20 C21 C22 0.3(4) . . . . ?
C18 N6 C22 C21 0.8(4) . . . . ?
Zn1 N6 C22 C21 -166.9(2) . . . . ?
C20 C21 C22 N6 -0.4(5) . . . . ?
O1 P1 C23 C24 66.3(2) . . . . ?
C25 P1 C23 C24 -171.5(2) . . . . ?
C27 P1 C23 C24 -55.2(3) . . . . ?
O1 P1 C25 C26 -171.5(2) . . . . ?
C27 P1 C25 C26 -49.6(3) . . . . ?
C23 P1 C25 C26 66.5(3) . . . . ?
O1 P1 C27 C28 59.8(3) . . . . ?
C25 P1 C27 C28 -63.0(3) . . . . ?
C23 P1 C27 C28 -178.1(2) . . . . ?
